data_4342112
loop_
_publ_author_name
'Parker, T. Gannon'
'Chown, Amanda L.'
'Beehler, Austin'
'Pubbi, Divya'
'Cross, Justin N.'
'Albrecht-Schmitt, Thomas E'

_publ_section_title
;
 Ionothermal Synthesis of Tetranuclear Borate Clusters Containing f- and
 p-Block Metals.
;
_journal_issue 2
_journal_name_full 'Inorganic chemistry'
_journal_page_first 570
_journal_page_last 575
_journal_paper_doi 10.1021/ic502461d
_journal_volume 54
_journal_year 2015
_chemical_formula_moiety 'B22 Bi4 O36, (H2 O)13, (O H)6'
_chemical_formula_sum 'B22 Bi4 H32 O55'
_chemical_formula_weight 1986.00
_chemical_name_systematic
; 
 ? 
;
_space_group_IT_number 197
_symmetry_cell_setting cubic
_symmetry_space_group_name_Hall 'I 2 2 3'
_symmetry_space_group_name_H-M 'I 2 3'
_atom_sites_solution_hydrogens notdet
_atom_sites_solution_primary direct
_atom_sites_solution_secondary difmap
_audit_creation_method SHELXL-97
_cell_angle_alpha 90.00
_cell_angle_beta 90.00
_cell_angle_gamma 90.00
_cell_formula_units_Z 2
_cell_length_a 18.1158(7)
_cell_length_b 18.1158(7)
_cell_length_c 18.1158(7)
_cell_measurement_reflns_used 3036
_cell_measurement_temperature 100(2)
_cell_measurement_theta_max 30.41
_cell_measurement_theta_min 2.25
_cell_volume 5945.3(4)
_computing_cell_refinement 'SAINT (Bruker, 1999)'
_computing_data_collection 'SMART (Bruker, 2000)'
_computing_data_reduction 'SAINT (Bruker, 1999)'
_computing_molecular_graphics 'SHELXP-97 (Sheldrick, 1997), CrystalMaker (Kohn, 1995)'
_computing_publication_material 'publCIF (Westrip, 2010)'
_computing_structure_refinement 'SHELXL-97 (Sheldrick, 1997)'
_computing_structure_solution 'SHELXS-97 (Sheldrick, 1997)'
_diffrn_ambient_temperature 100(2)
_diffrn_measured_fraction_theta_full 0.999
_diffrn_measured_fraction_theta_max 0.999
_diffrn_measurement_device_type 'Bruker D8 Quest'
_diffrn_measurement_method '0.5\% wide \w exposures'
_diffrn_radiation_monochromator graphite
_diffrn_radiation_source 'I\ms microfocused'
_diffrn_radiation_type MoK\a
_diffrn_radiation_wavelength 0.71073
_diffrn_reflns_av_R_equivalents 0.1771
_diffrn_reflns_av_sigmaI/netI 0.0527
_diffrn_reflns_limit_h_max 25
_diffrn_reflns_limit_h_min -25
_diffrn_reflns_limit_k_max 25
_diffrn_reflns_limit_k_min -25
_diffrn_reflns_limit_l_max 25
_diffrn_reflns_limit_l_min -25
_diffrn_reflns_number 56543
_diffrn_reflns_theta_full 30.41
_diffrn_reflns_theta_max 30.41
_diffrn_reflns_theta_min 2.25
_exptl_absorpt_coefficient_mu 5.959
_exptl_absorpt_correction_T_max 0.167
_exptl_absorpt_correction_T_min 0.106
_exptl_absorpt_correction_type multi-scan
_exptl_absorpt_process_details sheltxprep
_exptl_crystal_colour Colorless
_exptl_crystal_density_diffrn 1.109
_exptl_crystal_density_method 'not measured'
_exptl_crystal_description Prismatic
_exptl_crystal_F_000 1828
_exptl_crystal_size_max 0.40
_exptl_crystal_size_mid 0.35
_exptl_crystal_size_min 0.30
_platon_squeeze_details
;
;
_refine_diff_density_max 2.679
_refine_diff_density_min -9.385
_refine_diff_density_rms 0.329
_refine_ls_abs_structure_details 'Flack H D (1983), Acta Cryst. A39, 876-881'
_refine_ls_abs_structure_Flack 0.00
_refine_ls_extinction_method none
_refine_ls_goodness_of_fit_ref 1.041
_refine_ls_hydrogen_treatment noref
_refine_ls_matrix_type full
_refine_ls_number_parameters 58
_refine_ls_number_reflns 3036
_refine_ls_number_restraints 0
_refine_ls_restrained_S_all 1.041
_refine_ls_R_factor_all 0.1017
_refine_ls_R_factor_gt 0.0938
_refine_ls_shift/su_max 0.000
_refine_ls_shift/su_mean 0.000
_refine_ls_structure_factor_coef Fsqd
_refine_ls_weighting_details 'calc w=1/[\s^2^(Fo^2^)+(0.1972P)^2^+0.0000P] where P=(Fo^2^+2Fc^2^)/3'
_refine_ls_weighting_scheme calc
_refine_ls_wR_factor_gt 0.2463
_refine_ls_wR_factor_ref 0.2533
_reflns_number_gt 2613
_reflns_number_total 3036
_reflns_threshold_expression >2sigma(I)
_cod_data_source_file ic502461d_si_002.cif
_cod_data_source_block g4
_cod_depositor_comments
;
The following automatic conversions were performed:

'_symmetry_cell_setting' value 'Cubic' changed to 'cubic' according
to
/home/saulius/struct/COD-crude-data--automatic-downloads/rss-feeds/ACS/lib/dictionaries/cif_core.dic
dictionary named 'cif_core.dic' version 2.4.2 from 2011-04-26.

Automatic conversion script
Id: cif_fix_values 2935 2014-11-11 08:27:57Z andrius 

 Adding full bibliography for 4342104--4342112.cif.
;
_cod_database_code 4342112

loop_
_symmetry_equiv_pos_as_xyz
'x, y, z'
'-x, -y, z'
'-x, y, -z'
'x, -y, -z'
'z, x, y'
'z, -x, -y'
'-z, -x, y'
'-z, x, -y'
'y, z, x'
'-y, z, -x'
'y, -z, -x'
'-y, -z, x'
'x+1/2, y+1/2, z+1/2'
'-x+1/2, -y+1/2, z+1/2'
'-x+1/2, y+1/2, -z+1/2'
'x+1/2, -y+1/2, -z+1/2'
'z+1/2, x+1/2, y+1/2'
'z+1/2, -x+1/2, -y+1/2'
'-z+1/2, -x+1/2, y+1/2'
'-z+1/2, x+1/2, -y+1/2'
'y+1/2, z+1/2, x+1/2'
'-y+1/2, z+1/2, -x+1/2'
'y+1/2, -z+1/2, -x+1/2'
'-y+1/2, -z+1/2, x+1/2'

loop_
_atom_site_label
_atom_site_type_symbol
_atom_site_fract_x
_atom_site_fract_y
_atom_site_fract_z
_atom_site_U_iso_or_equiv
_atom_site_adp_type
_atom_site_occupancy
_atom_site_symmetry_multiplicity
_atom_site_calc_flag
_atom_site_refinement_flags
_atom_site_disorder_assembly
_atom_site_disorder_group
B2 B -0.5000 -0.5000 -0.6669(8) 0.023(2) Uiso 1 2 d S . .
O6 O -0.5000 -0.5000 -0.5000 0.021(4) Uani 1 12 d S . .
B3 B -0.4459(7) -0.5541(7) -0.5541(7) 0.027(4) Uani 1 3 d S . .
O5 O -0.4365(6) -0.5111(6) -0.6222(6) 0.0161(13) Uani 0.510(11) 1 d P A 1
O4 O -0.4954(10) -0.4284(9) -0.7145(10) 0.046(3) Uiso 0.514(18) 1 d P A 1
O2 O -0.4682(13) -0.3721(14) -0.8272(9) 0.070(5) Uani 0.519(19) 1 d P A 1
B1 B -0.456(2) -0.449(2) -0.7855(19) 0.045(5) Uiso 0.45(4) 1 d P A 1
O5' O -0.4895(6) -0.5640(6) -0.6206(6) 0.0161(13) Uani 0.490(11) 1 d P . 2
O4' O -0.4440(12) -0.4489(11) -0.7066(11) 0.046(3) Uiso 0.486(18) 1 d P A 2
O2' O -0.3732(16) -0.4662(14) -0.8273(10) 0.070(5) Uani 0.481(19) 1 d P A 2
B1' B -0.4382(15) -0.4887(16) -0.7895(15) 0.045(5) Uiso 0.55(4) 1 d P A 2
O3 O -0.5000 -0.5000 -0.8262(11) 0.075(5) Uiso 1 2 d S . .
Bi1 Bi -0.382825(19) -0.382825(19) -0.617175(19) 0.0407(3) Uani 1 3 d S . .
O1 O -0.4252(4) -0.2748(5) -0.7204(5) 0.0383(16) Uiso 1 1 d . . .

loop_
_atom_site_aniso_label
_atom_site_aniso_U_11
_atom_site_aniso_U_22
_atom_site_aniso_U_33
_atom_site_aniso_U_23
_atom_site_aniso_U_13
_atom_site_aniso_U_12
O6 0.021(4) 0.021(4) 0.021(4) 0.000 0.000 0.000
B3 0.027(4) 0.027(4) 0.027(4) 0.006(4) -0.006(4) -0.006(4)
O5 0.020(3) 0.018(3) 0.010(3) 0.000(3) 0.007(3) -0.004(3)
O2 0.096(12) 0.088(11) 0.027(6) -0.003(6) 0.001(6) -0.029(10)
O5' 0.020(3) 0.018(3) 0.010(3) 0.000(3) 0.007(3) -0.004(3)
O2' 0.096(12) 0.088(11) 0.027(6) -0.003(6) 0.001(6) -0.029(10)
Bi1 0.0407(3) 0.0407(3) 0.0407(3) 0.00912(16) 0.00912(16) -0.00912(16)

loop_
_atom_type_symbol
_atom_type_description
_atom_type_scat_dispersion_real
_atom_type_scat_dispersion_imag
_atom_type_scat_source
B B 0.0013 0.0007 'International Tables Vol C Tables 4.2.6.8 and 6.1.1.4'
O O 0.0106 0.0060 'International Tables Vol C Tables 4.2.6.8 and 6.1.1.4'
Bi Bi -4.1077 10.2566 'International Tables Vol C Tables 4.2.6.8 and 6.1.1.4'
H H 0.0000 0.0000 'International Tables Vol C Tables 4.2.6.8 and 6.1.1.4'

loop_
_geom_angle_atom_site_label_1
_geom_angle_atom_site_label_2
_geom_angle_atom_site_label_3
_geom_angle
_geom_angle_site_symmetry_1
_geom_angle_site_symmetry_3
O5 B2 O5 110.5(12) . 2_445
O5 B2 O5' 83.6(8) . 2_445
O5 B2 O5' 56.5(7) 2_445 2_445
O5 B2 O5' 56.5(7) . .
O5 B2 O5' 83.6(8) 2_445 .
O5' B2 O5' 109.0(12) 2_445 .
O5 B2 O4' 135.2(9) . 2_445
O5 B2 O4' 79.5(8) 2_445 2_445
O5' B2 O4' 131.5(9) 2_445 2_445
O5' B2 O4' 82.9(8) . 2_445
O5 B2 O4' 79.5(8) . .
O5 B2 O4' 135.2(9) 2_445 .
O5' B2 O4' 82.9(8) 2_445 .
O5' B2 O4' 131.5(9) . .
O4' B2 O4' 124.8(17) 2_445 .
O5 B2 O4 103.9(8) . 2_445
O5 B2 O4 112.9(8) 2_445 2_445
O5' B2 O4 169.1(8) 2_445 2_445
O5' B2 O4 70.2(8) . 2_445
O4' B2 O4 38.0(9) 2_445 2_445
O4' B2 O4 106.0(12) . 2_445
O5 B2 O4 112.9(8) . .
O5 B2 O4 103.9(8) 2_445 .
O5' B2 O4 70.2(8) 2_445 .
O5' B2 O4 169.1(8) . .
O4' B2 O4 106.0(12) 2_445 .
O4' B2 O4 38.0(9) . .
O4 B2 O4 112.8(15) 2_445 .
B3 O6 B3 109.5 4_544 .
B3 O6 B3 109.5 4_544 2_445
B3 O6 B3 109.471(1) . 2_445
B3 O6 B3 109.471(2) 4_544 3_454
B3 O6 B3 109.471(5) . 3_454
B3 O6 B3 109.471(6) 2_445 3_454
O5' B3 O5' 114.6(7) . 7_445
O5' B3 O5' 114.6(7) . 10_454
O5' B3 O5' 114.6(7) 7_445 10_454
O5' B3 O5 60.7(6) . 10_454
O5' B3 O5 151.9(17) 7_445 10_454
O5' B3 O5 55.4(6) 10_454 10_454
O5' B3 O5 151.9(17) . 7_445
O5' B3 O5 55.4(6) 7_445 7_445
O5' B3 O5 60.7(6) 10_454 7_445
O5 B3 O5 114.1(7) 10_454 7_445
O5' B3 O5 55.4(6) . .
O5' B3 O5 60.7(6) 7_445 .
O5' B3 O5 151.9(17) 10_454 .
O5 B3 O5 114.1(7) 10_454 .
O5 B3 O5 114.1(7) 7_445 .
O5' B3 O6 103.7(9) . .
O5' B3 O6 103.7(9) 7_445 .
O5' B3 O6 103.7(9) 10_454 .
O5 B3 O6 104.3(9) 10_454 .
O5 B3 O6 104.3(9) 7_445 .
O5 B3 O6 104.3(9) . .
B2 O5 B3 117.4(8) . .
B2 O5 Bi1 101.7(5) . .
B3 O5 Bi1 120.2(7) . .
B1 O4 B2 107.0(18) . .
O3 B1 O4 109(3) . .
O3 B1 O2 104(2) . .
O4 B1 O2 97(2) . .
B2 O5' B3 117.0(8) . .
B2 O5' Bi1 101.6(6) . 2_445
B3 O5' Bi1 121.9(7) . 2_445
B2 O4' B1' 101.5(16) . .
B2 O4' Bi1 107.4(11) . .
B1' O4' Bi1 146.0(16) . .
O3 B1' O2' 120(2) . .
O3 B1' O4' 118(2) . .
O2' B1' O4' 111(2) . .
B1' O3 B1' 119(3) . 2_445
B1' O3 B1 33.2(16) . .
B1' O3 B1 109(2) 2_445 .
B1' O3 B1 109(2) . 2_445
B1' O3 B1 33.2(16) 2_445 2_445
B1 O3 B1 118(3) . 2_445
O4' Bi1 O4' 117.1(3) . 11_544
O4' Bi1 O4' 117.1(3) . 8_454
O4' Bi1 O4' 117.1(3) 11_544 8_454
O4' Bi1 O5' 48.5(6) . 2_445
O4' Bi1 O5' 78.6(6) 11_544 2_445
O4' Bi1 O5' 118.6(6) 8_454 2_445
O4' Bi1 O5' 118.6(6) . 12_445
O4' Bi1 O5' 48.5(6) 11_544 12_445
O4' Bi1 O5' 78.6(6) 8_454 12_445
O5' Bi1 O5' 71.2(4) 2_445 12_445
O4' Bi1 O5' 78.6(6) . 7_445
O4' Bi1 O5' 118.6(6) 11_544 7_445
O4' Bi1 O5' 48.5(6) 8_454 7_445
O5' Bi1 O5' 71.2(4) 2_445 7_445
O5' Bi1 O5' 71.2(4) 12_445 7_445
O4' Bi1 O5 46.3(6) . .
O4' Bi1 O5 117.8(6) 11_544 .
O4' Bi1 O5 81.2(6) 8_454 .
O5' Bi1 O5 44.7(3) 2_445 .
O5' Bi1 O5 84.7(3) 12_445 .
O5' Bi1 O5 34.2(4) 7_445 .
O4' Bi1 O5 81.2(6) . 11_544
O4' Bi1 O5 46.3(6) 11_544 11_544
O4' Bi1 O5 117.8(6) 8_454 11_544
O5' Bi1 O5 34.2(4) 2_445 11_544
O5' Bi1 O5 44.7(3) 12_445 11_544
O5' Bi1 O5 84.7(3) 7_445 11_544
O5 Bi1 O5 72.0(3) . 11_544
O4' Bi1 O5 117.8(6) . 8_454
O4' Bi1 O5 81.2(6) 11_544 8_454
O4' Bi1 O5 46.3(6) 8_454 8_454
O5' Bi1 O5 84.7(3) 2_445 8_454
O5' Bi1 O5 34.2(4) 12_445 8_454
O5' Bi1 O5 44.7(3) 7_445 8_454
O5 Bi1 O5 72.0(3) . 8_454
O5 Bi1 O5 72.0(3) 11_544 8_454

loop_
_geom_bond_atom_site_label_1
_geom_bond_atom_site_label_2
_geom_bond_distance
_geom_bond_site_symmetry_2
B2 O5 1.421(13) .
B2 O5 1.421(13) 2_445
B2 O5' 1.444(13) 2_445
B2 O5' 1.444(13) .
B2 O4' 1.55(2) 2_445
B2 O4' 1.55(2) .
B2 O4 1.560(19) 2_445
B2 O4 1.560(19) .
O6 B3 1.70(2) 4_544
O6 B3 1.70(2) .
O6 B3 1.70(2) 2_445
O6 B3 1.70(2) 3_454
B3 O5' 1.452(13) .
B3 O5' 1.452(13) 7_445
B3 O5' 1.452(13) 10_454
B3 O5 1.470(12) 10_454
B3 O5 1.470(11) 7_445
B3 O5 1.470(11) .
O5 Bi1 2.521(10) .
O4 B1 1.52(4) .
O2 B1 1.60(5) .
B1 O3 1.43(4) .
O5' Bi1 2.506(10) 2_445
O4' B1' 1.67(3) .
O4' Bi1 2.298(19) .
O2' B1' 1.42(4) .
B1' O3 1.32(3) .
O3 B1' 1.32(3) 2_445
O3 B1 1.43(4) 2_445
Bi1 O4' 2.298(19) 11_544
Bi1 O4' 2.298(19) 8_454
Bi1 O5' 2.506(10) 2_445
Bi1 O5' 2.506(10) 12_445
Bi1 O5' 2.506(10) 7_445
Bi1 O5 2.521(10) 11_544
Bi1 O5 2.521(10) 8_454

loop_
_platon_squeeze_void_nr
_platon_squeeze_void_average_x
_platon_squeeze_void_average_y
_platon_squeeze_void_average_z
_platon_squeeze_void_volume
_platon_squeeze_void_count_electrons
1 -0.009 -0.004 0.494 3587.6 692.1
